data_9010379
loop_
_publ_author_name
'McCarthy, A. C.'
'Downs, R. T.'
'Thompson, R. M.'

_publ_section_title
;
 Compressibility trends of the clinopyroxenes, and in-situ high-pressure
 single-crystal X-ray diffraction study of jadeite
 Sample: P = 7.83 GPa
;
_journal_name_full 'American Mineralogist'
_journal_page_first 198
_journal_page_last 209
_journal_paper_doi 10.2138/am.2008.2521
_journal_volume 93
_journal_year 2008
_chemical_compound_source 'Clear Creek, San Benito County, California'
_chemical_formula_sum 'Al Na O6 Si2'
_chemical_name_mineral Jadeite
_space_group_IT_number 15
_symmetry_space_group_name_Hall '-C 2yc'
_symmetry_space_group_name_H-M 'C 1 2/c 1'
_cell_angle_alpha 90
_cell_angle_beta 106.910
_cell_angle_gamma 90
_cell_length_a 9.2455
_cell_length_b 8.4137
_cell_length_c 5.1269
_cell_formula_units_Z 4
_cell_volume 381.572
_database_code_amcsd 0004511
_diffrn_ambient_pressure 7.83e+06
_exptl_crystal_density_diffrn 3.519
_cod_original_formula_sum 'Na Al Si2 O6'
_cod_database_code 9010379

loop_
_space_group_symop_operation_xyz
x,y,z
1/2+x,1/2+y,z
x,-y,1/2+z
1/2+x,1/2-y,1/2+z
-x,y,1/2-z
1/2-x,1/2+y,1/2-z
-x,-y,-z
1/2-x,1/2-y,-z

loop_
_atom_site_label
_atom_site_fract_x
_atom_site_fract_y
_atom_site_fract_z
_atom_site_U_iso_or_equiv
NaM2 0.00000 0.30390 0.25000 0.01431
AlM1 0.00000 0.90750 0.25000 0.00785
Si 0.29130 0.09480 0.22910 0.00823
O1 0.10850 0.07890 0.12930 0.00747
O2 0.36020 0.26720 0.30240 0.01089
O3 0.35700 0.01480 0.00160 0.00925

loop_
_cod_related_entry_id
_cod_related_entry_database
_cod_related_entry_code
1 AMCSD 0004511
